data_7246305
loop_
_publ_author_name
'McAllister, Linda J.'
'Taylor, James'
'Pridmore, Natalie E.'
'McEllin, Alice J.'
'Whitwood, Adrian C.'
'Karadakov, Peter B.'
'Bruce, Duncan W.'

_publ_section_title
;
 Halogen-bonded liquid-crystalline complexes formed from
 4-alkoxyphenylpyridines with iodine and with interhalogens
;
_journal_issue 11
_journal_name_full CrystEngComm
_journal_page_first 1683
_journal_page_last 1692
_journal_paper_doi 10.1039/D2CE01555B
_journal_volume 25
_journal_year 2023
_chemical_formula_moiety 'C15 H17 I2 N O'
_chemical_formula_sum 'C15 H17 I2 N O'
_chemical_formula_weight 481.09
_space_group_crystal_system triclinic
_space_group_IT_number 2
_space_group_name_Hall '-P 1'
_space_group_name_H-M_alt 'P -1'
_atom_sites_solution_hydrogens geom
_atom_sites_solution_primary iterative
_audit_creation_date 2021-11-10
_audit_creation_method
;
Olex2 1.5-beta
(compiled 2021.11.04 svn.r5db059d7 for OlexSys, GUI svn.r6419)
;
_audit_update_record
;
2021-11-24 deposited with the CCDC.	2023-02-20 downloaded from the CCDC.
;
_cell_angle_alpha 106.226(5)
_cell_angle_beta 98.182(4)
_cell_angle_gamma 100.729(4)
_cell_formula_units_Z 2
_cell_length_a 8.7375(3)
_cell_length_b 9.2799(4)
_cell_length_c 10.6024(7)
_cell_measurement_reflns_used 3666
_cell_measurement_temperature 110.05(10)
_cell_measurement_theta_max 27.7300
_cell_measurement_theta_min 3.4670
_cell_volume 793.61(7)
_computing_cell_refinement
;
CrysAlisPro, Agilent Technologies,
Version 1.171.37.31 (release 14-01-2014 CrysAlis171 .NET)
(compiled Jan 14 2014,18:38:05)
;
_computing_data_collection
;
CrysAlisPro, Agilent Technologies,
Version 1.171.37.31 (release 14-01-2014 CrysAlis171 .NET)
(compiled Jan 14 2014,18:38:05)
;
_computing_data_reduction
;
CrysAlisPro, Agilent Technologies,
Version 1.171.37.31 (release 14-01-2014 CrysAlis171 .NET)
(compiled Jan 14 2014,18:38:05)
;
_computing_molecular_graphics 'Olex2 1.5-beta (Dolomanov et al., 2009)'
_computing_publication_material 'Olex2 1.5-beta (Dolomanov et al., 2009)'
_computing_structure_refinement 'SHELXL 2018/3 (Sheldrick, 2015)'
_computing_structure_solution
;
Superflip  (Palatinus & Chapuis, 2007;Palatinus & van der Lee, 2008;
Palatinus et al., 2012)
;
_diffrn_ambient_environment N~2~
_diffrn_ambient_temperature 110.05(10)
_diffrn_detector 'CCD plate'
_diffrn_detector_area_resol_mean 16.1450
_diffrn_detector_type Eos
_diffrn_measured_fraction_theta_full 0.998
_diffrn_measured_fraction_theta_max 0.865
_diffrn_measurement_details
;
#__ type_ start__ end____ width___ exp.time_
  1 omega  -19.00   26.00   1.0000    5.0000
omega____ theta____ kappa____ phi______ frames
    -      -14.9940  -99.0000   90.0000 45

#__ type_ start__ end____ width___ exp.time_
  2 omega   -7.00   28.00   1.0000    5.0000
omega____ theta____ kappa____ phi______ frames
    -       16.4784  -57.0000  -60.0000 35

#__ type_ start__ end____ width___ exp.time_
  3 omega   -9.00   81.00   1.0000    5.0000
omega____ theta____ kappa____ phi______ frames
    -       16.4784   37.0000   90.0000 90

#__ type_ start__ end____ width___ exp.time_
  4 omega  -22.00   77.00   1.0000    5.0000
omega____ theta____ kappa____ phi______ frames
    -       16.4784    0.0000   30.0000 99

#__ type_ start__ end____ width___ exp.time_
  5 omega  -20.00   58.00   1.0000    5.0000
omega____ theta____ kappa____ phi______ frames
    -       16.4784  -99.0000 -120.0000 78

#__ type_ start__ end____ width___ exp.time_
  6 omega  -20.00   27.00   1.0000    5.0000
omega____ theta____ kappa____ phi______ frames
    -      -14.9940  -99.0000 -150.0000 47

#__ type_ start__ end____ width___ exp.time_
  7 omega   -9.00   89.00   1.0000    5.0000
omega____ theta____ kappa____ phi______ frames
    -       16.4784   37.0000 -180.0000 98

#__ type_ start__ end____ width___ exp.time_
  8 omega  -56.00   42.00   1.0000    5.0000
omega____ theta____ kappa____ phi______ frames
    -       16.4784  -37.0000    0.0000 98
;
_diffrn_measurement_device 'four-circle diffractometer'
_diffrn_measurement_device_type 'SuperNova, Single source at offset, Eos'
_diffrn_measurement_method '\w scans'
_diffrn_orient_matrix_UB_11 -0.0137097000
_diffrn_orient_matrix_UB_12 0.0245097000
_diffrn_orient_matrix_UB_13 0.0661667000
_diffrn_orient_matrix_UB_21 0.0790880000
_diffrn_orient_matrix_UB_22 -0.0008546000
_diffrn_orient_matrix_UB_23 0.0261279000
_diffrn_orient_matrix_UB_31 0.0261966000
_diffrn_orient_matrix_UB_32 0.0781985000
_diffrn_orient_matrix_UB_33 0.0030207000
_diffrn_radiation_monochromator mirror
_diffrn_radiation_probe x-ray
_diffrn_radiation_type 'Mo K\a'
_diffrn_radiation_wavelength 0.71071
_diffrn_reflns_av_R_equivalents 0.0264
_diffrn_reflns_av_unetI/netI 0.0359
_diffrn_reflns_Laue_measured_fraction_full 0.998
_diffrn_reflns_Laue_measured_fraction_max 0.865
_diffrn_reflns_limit_h_max 10
_diffrn_reflns_limit_h_min -11
_diffrn_reflns_limit_k_max 11
_diffrn_reflns_limit_k_min -12
_diffrn_reflns_limit_l_max 13
_diffrn_reflns_limit_l_min -13
_diffrn_reflns_number 9193
_diffrn_reflns_point_group_measured_fraction_full 0.998
_diffrn_reflns_point_group_measured_fraction_max 0.865
_diffrn_reflns_theta_full 25.241
_diffrn_reflns_theta_max 28.112
_diffrn_reflns_theta_min 2.950
_diffrn_source 'SuperNova (Mo) X-ray Source'
_exptl_absorpt_coefficient_mu 3.955
_exptl_absorpt_correction_T_max 0.944
_exptl_absorpt_correction_T_min 0.664
_exptl_absorpt_correction_type gaussian
_exptl_absorpt_process_details
;
CrysAlisPro, Agilent Technologies,
Version 1.171.37.31 (release 14-01-2014 CrysAlis171 .NET)
(compiled Jan 14 2014,18:38:05)
Numerical absorption correction based on gaussian integration over
			a multifaceted crystal model
Empirical absorption correction using spherical harmonics,
 implemented in SCALE3 ABSPACK scaling algorithm.
;
_exptl_crystal_colour 'clear yellow'
_exptl_crystal_colour_lustre clear
_exptl_crystal_colour_primary yellow
_exptl_crystal_density_diffrn 2.013
_exptl_crystal_description plate
_exptl_crystal_F_000 456
_exptl_crystal_size_max 0.2291
_exptl_crystal_size_mid 0.1083
_exptl_crystal_size_min 0.0148
_refine_diff_density_max 0.689
_refine_diff_density_min -0.678
_refine_diff_density_rms 0.108
_refine_ls_extinction_method none
_refine_ls_goodness_of_fit_ref 1.087
_refine_ls_hydrogen_treatment constr
_refine_ls_matrix_type full
_refine_ls_number_parameters 208
_refine_ls_number_reflns 3348
_refine_ls_number_restraints 20
_refine_ls_restrained_S_all 1.086
_refine_ls_R_factor_all 0.0355
_refine_ls_R_factor_gt 0.0242
_refine_ls_shift/su_max 0.002
_refine_ls_shift/su_mean 0.000
_refine_ls_structure_factor_coef Fsqd
_refine_ls_weighting_details 'w=1/[\s^2^(Fo^2^)+(0.0130P)^2^+0.3111P] where P=(Fo^2^+2Fc^2^)/3'
_refine_ls_weighting_scheme calc
_refine_ls_wR_factor_gt 0.0429
_refine_ls_wR_factor_ref 0.0489
_reflns_Friedel_coverage 0.000
_reflns_number_gt 2759
_reflns_number_total 3348
_reflns_threshold_expression 'I > 2\s(I)'
_cod_data_source_file d2ce01555b2.cif
_cod_data_source_block dwb1368
_cod_depositor_comments 'Adding full bibliography for 7246304--7246312.cif.'
_cod_database_code 7246305
_shelx_shelxl_version_number 2018/3
_chemical_oxdiff_formula 'C15 H17 O1 N1 I2'
_chemical_oxdiff_usercomment 'Linda E380F'
_shelx_space_group_comment
;
The symmetry employed for this shelxl refinement is uniquely defined
by the following loop, which should always be used as a source of
symmetry information in preference to the above space-group names.
They are only intended as comments.
;
_olex2_refinement_description
;
1. Fixed Uiso
 At 1.2 times of:
  All C(H) groups, All C(H,H) groups
 At 1.5 times of:
  All C(H,H,H) groups
2. Restrained distances
 C14A-C15A
 1.55 with sigma of 0.02
 C12A-C13A = C13A-C14A
 1.51 with sigma of 0.02
 O1A-C12A
 1.41 with sigma of 0.02
 C9A-O1A
 1.36 with sigma of 0.02
 I1A-I2A
 2.8 with sigma of 0.02
 C3A-C6A
 1.45 with sigma of 0.02
 I1A-N1A
 2.45 with sigma of 0.02
 C13A-C15A
 2.54 with sigma of 0.04
 C12A-C14A
 2.52 with sigma of 0.04
 O1A-C13A
 2.37 with sigma of 0.04
 C9A-C12A
 2.38 with sigma of 0.04
3. Restrained planarity
 C6A, C7A, C8A, C9A, C10A, C11A, O1A, C12A, C13A, C14A, C15A
 with sigma of 0.1
4. Uiso/Uaniso restraints and constraints
Uanis(I2) = Uanis(C15A)
Uanis(I1) = Uanis(C12A) = Uanis(C13A) = Uanis(C14A)
Uanis(C3) = Uanis(C6A)
Uanis(C2) = Uanis(C11A)
Uanis(C4) = Uanis(C7A)
Uanis(C5) = Uanis(C8A)
Uanis(C1) = Uanis(C10A)
Uanis(N1) = Uanis(C9A) = Uanis(O1A)
Uanis(C15) = Uanis(I2A)
Uanis(C13) = Uanis(I1A)
Uanis(C9) = Uanis(N1A)
Uanis(C8) = Uanis(C5A)
Uanis(C7) = Uanis(C4A)
Uanis(C10) = Uanis(C1A)
Uanis(C11) = Uanis(C2A)
Uanis(C6) = Uanis(C3A)
5. Others
 Sof(C6A)=Sof(C11A)=Sof(H11A)=Sof(C10A)=Sof(H10A)=Sof(C9A)=Sof(C8A)=Sof(H8A)=
 Sof(C7A)=Sof(H7A)=Sof(C12A)=Sof(H12C)=Sof(H12D)=Sof(C13A)=Sof(H13C)=Sof(H13D)=
 Sof(C14A)=Sof(H14C)=Sof(H14D)=Sof(C15A)=Sof(H15D)=Sof(H15E)=Sof(H15F)=Sof(I1A)=
 Sof(I2A)=Sof(N1A)=Sof(C1A)=Sof(H1A)=Sof(C2A)=Sof(H2A)=Sof(C3A)=Sof(C4A)=
 Sof(H4A)=Sof(C5A)=Sof(H5A)=Sof(O1A)=1-FVAR(1)
 Sof(C1)=Sof(H1)=Sof(C2)=Sof(H2)=Sof(C3)=Sof(C4)=Sof(H4)=Sof(C5)=Sof(H5)=
 Sof(C6)=Sof(C7)=Sof(H7)=Sof(C8)=Sof(H8)=Sof(C9)=Sof(C10)=Sof(H10)=Sof(C11)=
 Sof(H11)=Sof(C12)=Sof(H12A)=Sof(H12B)=Sof(C13)=Sof(H13A)=Sof(H13B)=Sof(C14)=
 Sof(H14A)=Sof(H14B)=Sof(C15)=Sof(H15A)=Sof(H15B)=Sof(H15C)=Sof(I1)=Sof(I2)=
 Sof(N1)=Sof(O1)=FVAR(1)
6.a Secondary CH2 refined with riding coordinates:
 C12(H12A,H12B), C13(H13A,H13B), C14(H14A,H14B), C12A(H12C,H12D), C13A(H13C,
 H13D), C14A(H14C,H14D)
6.b Aromatic/amide H refined with riding coordinates:
 C1(H1), C2(H2), C4(H4), C5(H5), C7(H7), C8(H8), C10(H10), C11(H11),
 C11A(H11A), C10A(H10A), C8A(H8A), C7A(H7A), C1A(H1A), C2A(H2A), C4A(H4A),
 C5A(H5A)
6.c Fitted hexagon refined as free rotating group:
 C6A(C11A,C10A,C9A,C8A,C7A), N1A(C1A,C2A,C3A,C4A,C5A)
6.d Idealised Me refined as rotating group:
 C15(H15A,H15B,H15C), C15A(H15D,H15E,H15F)
;
_olex2_date_sample_data_collection 1386321692.84
_olex2_date_sample_submission 1385424000
_olex2_exptl_crystal_mounting_method 'Oil on loop'
_olex2_submission_special_instructions 'No special instructions were received'

loop_
_space_group_symop_operation_xyz
'x, y, z'
'-x, -y, -z'

loop_
_atom_site_label
_atom_site_type_symbol
_atom_site_fract_x
_atom_site_fract_y
_atom_site_fract_z
_atom_site_U_iso_or_equiv
_atom_site_adp_type
_atom_site_occupancy
_atom_site_site_symmetry_order
_atom_site_calc_flag
_atom_site_refinement_flags_posn
_atom_site_refinement_flags_adp
_atom_site_refinement_flags_occupancy
_atom_site_disorder_assembly
_atom_site_disorder_group
C1 C 0.7145(4) 0.5470(4) 0.8351(4) 0.0235(8) Uani 0.9771(7) 1 d . . P A 1
H1 H 0.743564 0.505224 0.904669 0.028 Uiso 0.9771(7) 1 calc R U P A 1
C2 C 0.7587(4) 0.4940(4) 0.7140(4) 0.0233(8) Uani 0.9771(7) 1 d . . P A 1
H2 H 0.817097 0.416185 0.701082 0.028 Uiso 0.9771(7) 1 calc R U P A 1
C3 C 0.7181(4) 0.5539(4) 0.6102(4) 0.0205(8) Uani 0.9771(7) 1 d . . P A 1
C4 C 0.6298(4) 0.6666(4) 0.6373(4) 0.0251(8) Uani 0.9771(7) 1 d . . P A 1
H4 H 0.597083 0.709743 0.569555 0.030 Uiso 0.9771(7) 1 calc R U P A 1
C5 C 0.5900(4) 0.7152(4) 0.7600(4) 0.0246(8) Uani 0.9771(7) 1 d . . P A 1
H5 H 0.531386 0.792692 0.776455 0.030 Uiso 0.9771(7) 1 calc R U P A 1
C6 C 0.7629(4) 0.5032(4) 0.4804(4) 0.0207(8) Uani 0.9771(7) 1 d . . P A 1
C7 C 0.7956(4) 0.3593(4) 0.4292(4) 0.0233(8) Uani 0.9771(7) 1 d . . P A 1
H7 H 0.794366 0.292591 0.482820 0.028 Uiso 0.9771(7) 1 calc R U P A 1
C8 C 0.8300(4) 0.3100(4) 0.3025(4) 0.0245(8) Uani 0.9771(7) 1 d . . P A 1
H8 H 0.851141 0.210865 0.270051 0.029 Uiso 0.9771(7) 1 calc R U P A 1
C9 C 0.8333(4) 0.4070(4) 0.2235(4) 0.0218(8) Uani 0.9771(7) 1 d . . P A 1
C10 C 0.8057(4) 0.5524(4) 0.2745(4) 0.0258(8) Uani 0.9771(7) 1 d . . P A 1
H10 H 0.810875 0.620198 0.221753 0.031 Uiso 0.9771(7) 1 calc R U P A 1
C11 C 0.7714(4) 0.6002(4) 0.3988(4) 0.0247(8) Uani 0.9771(7) 1 d . . P A 1
H11 H 0.752885 0.700397 0.431106 0.030 Uiso 0.9771(7) 1 calc R U P A 1
C12 C 0.8872(4) 0.2229(4) 0.0371(4) 0.0246(8) Uani 0.9771(7) 1 d . . P A 1
H12A H 0.794040 0.142678 0.035491 0.030 Uiso 0.9771(7) 1 calc R U P A 1
H12B H 0.982932 0.207454 0.089018 0.030 Uiso 0.9771(7) 1 calc R U P A 1
C13 C 0.9079(4) 0.2108(4) -0.1049(4) 0.0236(9) Uani 0.9771(7) 1 d . . P A 1
H13A H 0.811527 0.226948 -0.155280 0.028 Uiso 0.9771(7) 1 calc R U P A 1
H13B H 0.999487 0.293543 -0.101674 0.028 Uiso 0.9771(7) 1 calc R U P A 1
C14 C 0.9352(4) 0.0561(4) -0.1778(4) 0.0287(9) Uani 0.9771(7) 1 d . . P A 1
H14A H 0.848284 -0.026684 -0.173621 0.034 Uiso 0.9771(7) 1 calc R U P A 1
H14B H 1.036410 0.044127 -0.131303 0.034 Uiso 0.9771(7) 1 calc R U P A 1
C15 C 0.9424(18) 0.0359(15) -0.3259(9) 0.0360(14) Uani 0.9771(7) 1 d . . P A 1
H15A H 0.951545 -0.069146 -0.369808 0.054 Uiso 0.9771(7) 1 calc R U P A 1
H15B H 1.034996 0.110632 -0.330614 0.054 Uiso 0.9771(7) 1 calc R U P A 1
H15C H 0.845102 0.053511 -0.371355 0.054 Uiso 0.9771(7) 1 calc R U P A 1
I1 I 0.58150(3) 0.77342(2) 1.07385(2) 0.02400(7) Uani 0.9771(7) 1 d . . P A 1
I2 I 0.53973(3) 0.91983(3) 1.33316(3) 0.02967(8) Uani 0.9771(7) 1 d . . P A 1
N1 N 0.6320(3) 0.6555(3) 0.8568(3) 0.0220(7) Uani 0.9771(7) 1 d . . P A 1
O1 O 0.8641(3) 0.3733(2) 0.0977(2) 0.0262(6) Uani 0.9771(7) 1 d . . P A 1
C6A C 0.740(11) 0.529(9) 0.555(6) 0.0205(8) Uani 0.0229(7) 1 d DG . P A 2
C11A C 0.811(11) 0.478(10) 0.655(9) 0.0233(8) Uani 0.0229(7) 1 d G . P A 2
H11A H 0.883033 0.413336 0.636029 0.028 Uiso 0.0229(7) 1 calc R U P A 2
C10A C 0.777(11) 0.522(11) 0.782(7) 0.0235(8) Uani 0.0229(7) 1 d G . P A 2
H10A H 0.825423 0.486927 0.850484 0.028 Uiso 0.0229(7) 1 calc R U P A 2
C9A C 0.672(9) 0.616(8) 0.810(5) 0.0220(7) Uani 0.0229(7) 1 d DG . P A 2
C8A C 0.601(10) 0.667(10) 0.710(8) 0.0246(8) Uani 0.0229(7) 1 d G . P A 2
H8A H 0.529417 0.732127 0.728393 0.030 Uiso 0.0229(7) 1 calc R U P A 2
C7A C 0.635(13) 0.624(12) 0.582(6) 0.0251(8) Uani 0.0229(7) 1 d G . P A 2
H7A H 0.587026 0.658538 0.513936 0.030 Uiso 0.0229(7) 1 calc R U P A 2
C12A C 0.623(9) 0.690(9) 1.035(5) 0.02400(7) Uani 0.0229(7) 1 d D . P A 2
H12C H 0.737215 0.734324 1.076547 0.029 Uiso 0.0229(7) 1 calc R U P A 2
H12D H 0.594371 0.583538 1.040447 0.029 Uiso 0.0229(7) 1 calc R U P A 2
C13A C 0.523(10) 0.788(9) 1.110(6) 0.02400(7) Uani 0.0229(7) 1 d D . P A 2
H13C H 0.557932 0.895953 1.111062 0.029 Uiso 0.0229(7) 1 calc R U P A 2
H13D H 0.409666 0.748525 1.063376 0.029 Uiso 0.0229(7) 1 calc R U P A 2
C14A C 0.540(11) 0.782(10) 1.253(6) 0.02400(7) Uani 0.0229(7) 1 d D . P A 2
H14C H 0.653319 0.824109 1.299220 0.029 Uiso 0.0229(7) 1 calc R U P A 2
H14D H 0.510525 0.672462 1.250443 0.029 Uiso 0.0229(7) 1 calc R U P A 2
C15A C 0.436(13) 0.873(12) 1.333(9) 0.02967(8) Uani 0.0229(7) 1 d D . P A 2
H15D H 0.436685 0.968496 1.310133 0.045 Uiso 0.0229(7) 1 calc R U P A 2
H15E H 0.478776 0.899100 1.429440 0.045 Uiso 0.0229(7) 1 calc R U P A 2
H15F H 0.326840 0.810260 1.310850 0.045 Uiso 0.0229(7) 1 calc R U P A 2
I1A I 0.8848(15) 0.1922(15) -0.0520(14) 0.0236(9) Uani 0.0229(7) 1 d D . P A 2
I2A I 0.935(6) 0.047(5) -0.306(3) 0.0360(14) Uani 0.0229(7) 1 d D . P A 2
N1A N 0.844(12) 0.336(10) 0.173(5) 0.0218(8) Uani 0.0229(7) 1 d DG . P A 2
C1A C 0.821(14) 0.485(10) 0.214(7) 0.0258(8) Uani 0.0229(7) 1 d G . P A 2
H1A H 0.827500 0.546483 0.156319 0.031 Uiso 0.0229(7) 1 calc R U P A 2
C2A C 0.787(15) 0.543(9) 0.340(9) 0.0247(8) Uani 0.0229(7) 1 d G . P A 2
H2A H 0.770207 0.644194 0.368327 0.030 Uiso 0.0229(7) 1 calc R U P A 2
C3A C 0.776(15) 0.452(13) 0.425(6) 0.0207(8) Uani 0.0229(7) 1 d DG . P A 2
C4A C 0.800(15) 0.304(12) 0.383(8) 0.0233(8) Uani 0.0229(7) 1 d G . P A 2
H4A H 0.793270 0.241666 0.440854 0.028 Uiso 0.0229(7) 1 calc R U P A 2
C5A C 0.834(14) 0.245(9) 0.257(9) 0.0245(8) Uani 0.0229(7) 1 d G . P A 2
H5A H 0.850564 0.143952 0.228845 0.029 Uiso 0.0229(7) 1 calc R U P A 2
O1A O 0.595(8) 0.686(8) 0.901(5) 0.0220(7) Uani 0.0229(7) 1 d D . P A 2

loop_
_atom_site_aniso_label
_atom_site_aniso_U_11
_atom_site_aniso_U_22
_atom_site_aniso_U_33
_atom_site_aniso_U_23
_atom_site_aniso_U_13
_atom_site_aniso_U_12
C1 0.0227(19) 0.0223(18) 0.028(2) 0.0142(17) 0.0017(16) 0.0038(15)
C2 0.023(2) 0.0218(18) 0.027(2) 0.0104(17) 0.0045(17) 0.0047(15)
C3 0.0163(18) 0.0182(17) 0.020(2) 0.0048(16) -0.0029(15) -0.0054(13)
C4 0.0199(19) 0.028(2) 0.031(2) 0.0159(18) 0.0016(18) 0.0062(16)
C5 0.0218(19) 0.0213(19) 0.030(2) 0.0096(18) 0.0014(17) 0.0043(15)
C6 0.0227(19) 0.0232(18) 0.018(2) 0.0102(17) 0.0021(16) 0.0063(15)
C7 0.0220(19) 0.023(2) 0.026(2) 0.0125(17) 0.0030(17) 0.0031(15)
C8 0.0235(19) 0.0195(19) 0.030(2) 0.0069(17) 0.0049(17) 0.0053(16)
C9 0.0174(18) 0.0237(19) 0.023(2) 0.0075(17) 0.0042(16) 0.0018(15)
C10 0.030(2) 0.0231(19) 0.027(2) 0.0121(17) 0.0066(17) 0.0043(16)
C11 0.027(2) 0.0174(18) 0.030(2) 0.0074(17) 0.0065(17) 0.0052(15)
C12 0.027(2) 0.0266(19) 0.018(2) 0.0062(17) 0.0046(17) 0.0041(15)
C13 0.021(2) 0.031(2) 0.021(3) 0.0102(19) 0.0058(18) 0.0068(15)
C14 0.029(2) 0.0234(18) 0.032(2) 0.0069(17) 0.0062(18) 0.0039(15)
C15 0.039(2) 0.036(3) 0.029(4) 0.002(3) 0.010(3) 0.0084(19)
I1 0.02109(13) 0.02460(13) 0.02672(15) 0.00947(11) 0.00472(10) 0.00447(10)
I2 0.03378(16) 0.02721(14) 0.02762(16) 0.00667(11) 0.00676(12) 0.00893(11)
N1 0.0165(15) 0.0205(15) 0.034(2) 0.0149(15) 0.0068(13) 0.0047(12)
O1 0.0345(15) 0.0220(13) 0.0245(15) 0.0090(12) 0.0092(12) 0.0076(11)
C6A 0.0163(18) 0.0182(17) 0.020(2) 0.0048(16) -0.0029(15) -0.0054(13)
C11A 0.023(2) 0.0218(18) 0.027(2) 0.0104(17) 0.0045(17) 0.0047(15)
C10A 0.0227(19) 0.0223(18) 0.028(2) 0.0142(17) 0.0017(16) 0.0038(15)
C9A 0.0165(15) 0.0205(15) 0.034(2) 0.0149(15) 0.0068(13) 0.0047(12)
C8A 0.0218(19) 0.0213(19) 0.030(2) 0.0096(18) 0.0014(17) 0.0043(15)
C7A 0.0199(19) 0.028(2) 0.031(2) 0.0159(18) 0.0016(18) 0.0062(16)
C12A 0.02109(13) 0.02460(13) 0.02672(15) 0.00947(11) 0.00472(10) 0.00447(10)
C13A 0.02109(13) 0.02460(13) 0.02672(15) 0.00947(11) 0.00472(10) 0.00447(10)
C14A 0.02109(13) 0.02460(13) 0.02672(15) 0.00947(11) 0.00472(10) 0.00447(10)
C15A 0.03378(16) 0.02721(14) 0.02762(16) 0.00667(11) 0.00676(12) 0.00893(11)
I1A 0.021(2) 0.031(2) 0.021(3) 0.0102(19) 0.0058(18) 0.0068(15)
I2A 0.039(2) 0.036(3) 0.029(4) 0.002(3) 0.010(3) 0.0084(19)
N1A 0.0174(18) 0.0237(19) 0.023(2) 0.0075(17) 0.0042(16) 0.0018(15)
C1A 0.030(2) 0.0231(19) 0.027(2) 0.0121(17) 0.0066(17) 0.0043(16)
C2A 0.027(2) 0.0174(18) 0.030(2) 0.0074(17) 0.0065(17) 0.0052(15)
C3A 0.0227(19) 0.0232(18) 0.018(2) 0.0102(17) 0.0021(16) 0.0063(15)
C4A 0.0220(19) 0.023(2) 0.026(2) 0.0125(17) 0.0030(17) 0.0031(15)
C5A 0.0235(19) 0.0195(19) 0.030(2) 0.0069(17) 0.0049(17) 0.0053(16)
O1A 0.0165(15) 0.0205(15) 0.034(2) 0.0149(15) 0.0068(13) 0.0047(12)

loop_
_atom_type_symbol
_atom_type_description
_atom_type_scat_dispersion_real
_atom_type_scat_dispersion_imag
_atom_type_scat_source
C C 0.0033 0.0016 'International Tables Vol C Tables 4.2.6.8 and 6.1.1.4'
H H 0.0000 0.0000 'International Tables Vol C Tables 4.2.6.8 and 6.1.1.4'
N N 0.0061 0.0033 'International Tables Vol C Tables 4.2.6.8 and 6.1.1.4'
O O 0.0106 0.0060 'International Tables Vol C Tables 4.2.6.8 and 6.1.1.4'
I I -0.4742 1.8119 'International Tables Vol C Tables 4.2.6.8 and 6.1.1.4'

loop_
_exptl_crystal_face_index_h
_exptl_crystal_face_index_k
_exptl_crystal_face_index_l
_exptl_crystal_face_perp_dist
_exptl_oxdiff_crystal_face_indexfrac_h
_exptl_oxdiff_crystal_face_indexfrac_k
_exptl_oxdiff_crystal_face_indexfrac_l
_exptl_oxdiff_crystal_face_x
_exptl_oxdiff_crystal_face_y
_exptl_oxdiff_crystal_face_z
-1 0 0 0.0469 -0.9981 0.0007 0.0011 0.0138 -0.0789 -0.0261
1 0 0 0.0559 0.9981 -0.0007 -0.0011 -0.0138 0.0789 0.0261
0 1 0 0.1051 0.0006 0.9973 0.0005 0.0245 -0.0008 0.0780
1 -1 1 0.0700 0.9988 -0.9989 0.9968 0.0278 0.1059 -0.0489
0 -1 0 0.0964 -0.0006 -0.9973 -0.0005 -0.0245 0.0008 -0.0780
0 0 -1 0.0049 -0.0013 0.0009 -0.9984 -0.0660 -0.0262 -0.0030
0 0 1 0.0099 0.0013 -0.0009 0.9984 0.0660 0.0262 0.0030

loop_
_geom_angle_atom_site_label_1
_geom_angle_atom_site_label_2
_geom_angle_atom_site_label_3
_geom_angle
_geom_angle_site_symmetry_1
_geom_angle_site_symmetry_3
_geom_angle_publ_flag
C2 C1 H1 119.2 . . ?
N1 C1 H1 119.2 . . ?
N1 C1 C2 121.5(3) . . ?
C1 C2 H2 119.8 . . ?
C1 C2 C3 120.4(3) . . ?
C3 C2 H2 119.8 . . ?
C2 C3 C4 116.0(3) . . ?
C2 C3 C6 122.8(3) . . ?
C4 C3 C6 121.2(3) . . ?
C3 C4 H4 119.6 . . ?
C5 C4 C3 120.9(3) . . ?
C5 C4 H4 119.6 . . ?
C4 C5 H5 119.4 . . ?
N1 C5 C4 121.2(3) . . ?
N1 C5 H5 119.4 . . ?
C7 C6 C3 123.2(3) . . ?
C7 C6 C11 116.7(3) . . ?
C11 C6 C3 120.1(3) . . ?
C6 C7 H7 118.9 . . ?
C8 C7 C6 122.3(3) . . ?
C8 C7 H7 118.9 . . ?
C7 C8 H8 120.3 . . ?
C7 C8 C9 119.4(3) . . ?
C9 C8 H8 120.3 . . ?
C10 C9 C8 119.1(3) . . ?
O1 C9 C8 125.6(3) . . ?
O1 C9 C10 115.3(3) . . ?
C9 C10 H10 119.4 . . ?
C11 C10 C9 121.3(3) . . ?
C11 C10 H10 119.4 . . ?
C6 C11 H11 119.4 . . ?
C10 C11 C6 121.2(3) . . ?
C10 C11 H11 119.4 . . ?
H12A C12 H12B 108.5 . . ?
C13 C12 H12A 110.1 . . ?
C13 C12 H12B 110.1 . . ?
O1 C12 H12A 110.1 . . ?
O1 C12 H12B 110.1 . . ?
O1 C12 C13 107.8(3) . . ?
C12 C13 H13A 109.2 . . ?
C12 C13 H13B 109.2 . . ?
H13A C13 H13B 107.9 . . ?
C14 C13 C12 112.2(3) . . ?
C14 C13 H13A 109.2 . . ?
C14 C13 H13B 109.2 . . ?
C13 C14 H14A 109.0 . . ?
C13 C14 H14B 109.0 . . ?
C13 C14 C15 113.1(6) . . ?
H14A C14 H14B 107.8 . . ?
C15 C14 H14A 109.0 . . ?
C15 C14 H14B 109.0 . . ?
C14 C15 H15A 109.5 . . ?
C14 C15 H15B 109.5 . . ?
C14 C15 H15C 109.5 . . ?
H15A C15 H15B 109.5 . . ?
H15A C15 H15C 109.5 . . ?
H15B C15 H15C 109.5 . . ?
N1 I1 I2 176.92(7) . . ?
C1 N1 C5 120.0(3) . . ?
C1 N1 I1 122.4(2) . . ?
C5 N1 I1 117.2(2) . . ?
C9 O1 C12 118.1(2) . . ?
C11A C6A C7A 120.0 . . ?
C11A C6A C3A 111(8) . . ?
C7A C6A C3A 129(8) . . ?
C6A C11A H11A 120.0 . . ?
C6A C11A C10A 120.0 . . ?
C10A C11A H11A 120.0 . . ?
C11A C10A H10A 120.0 . . ?
C9A C10A C11A 120.0 . . ?
C9A C10A H10A 120.0 . . ?
C8A C9A C10A 120.0 . . ?
O1A C9A C10A 146(6) . . ?
O1A C9A C8A 94(6) . . ?
C9A C8A H8A 120.0 . . ?
C9A C8A C7A 120.0 . . ?
C7A C8A H8A 120.0 . . ?
C6A C7A H7A 120.0 . . ?
C8A C7A C6A 120.0 . . ?
C8A C7A H7A 120.0 . . ?
H12C C12A H12D 108.3 . . ?
C13A C12A H12C 109.9 . . ?
C13A C12A H12D 109.9 . . ?
O1A C12A H12C 109.9 . . ?
O1A C12A H12D 109.9 . . ?
O1A C12A C13A 109(3) . . ?
C12A C13A H13C 109.7 . . ?
C12A C13A H13D 109.7 . . ?
H13C C13A H13D 108.2 . . ?
C14A C13A C12A 110(3) . . ?
C14A C13A H13C 109.7 . . ?
C14A C13A H13D 109.7 . . ?
C13A C14A H14C 109.1 . . ?
C13A C14A H14D 109.1 . . ?
C13A C14A C15A 113(3) . . ?
H14C C14A H14D 107.8 . . ?
C15A C14A H14C 109.1 . . ?
C15A C14A H14D 109.1 . . ?
C14A C15A H15D 109.5 . . ?
C14A C15A H15E 109.5 . . ?
C14A C15A H15F 109.5 . . ?
H15D C15A H15E 109.5 . . ?
H15D C15A H15F 109.5 . . ?
H15E C15A H15F 109.5 . . ?
N1A I1A I2A 177(3) . . ?
C1A N1A I1A 128(5) . . ?
C1A N1A C5A 120.0 . . ?
C5A N1A I1A 112(5) . . ?
N1A C1A H1A 120.0 . . ?
C2A C1A N1A 120.0 . . ?
C2A C1A H1A 120.0 . . ?
C1A C2A H2A 120.0 . . ?
C1A C2A C3A 120.0 . . ?
C3A C2A H2A 120.0 . . ?
C2A C3A C6A 114(8) . . ?
C4A C3A C6A 126(8) . . ?
C4A C3A C2A 120.0 . . ?
C3A C4A H4A 120.0 . . ?
C5A C4A C3A 120.0 . . ?
C5A C4A H4A 120.0 . . ?
N1A C5A H5A 120.0 . . ?
C4A C5A N1A 120.0 . . ?
C4A C5A H5A 120.0 . . ?
C9A O1A C12A 124(4) . . ?

loop_
_geom_bond_atom_site_label_1
_geom_bond_atom_site_label_2
_geom_bond_distance
_geom_bond_site_symmetry_2
_geom_bond_publ_flag
C1 H1 0.9500 . ?
C1 C2 1.377(5) . ?
C1 N1 1.333(4) . ?
C2 H2 0.9500 . ?
C2 C3 1.397(5) . ?
C3 C4 1.402(5) . ?
C3 C6 1.459(5) . ?
C4 H4 0.9500 . ?
C4 C5 1.370(5) . ?
C5 H5 0.9500 . ?
C5 N1 1.334(4) . ?
C6 C7 1.393(5) . ?
C6 C11 1.411(4) . ?
C7 H7 0.9500 . ?
C7 C8 1.388(5) . ?
C8 H8 0.9500 . ?
C8 C9 1.390(4) . ?
C9 C10 1.387(5) . ?
C9 O1 1.359(4) . ?
C10 H10 0.9500 . ?
C10 C11 1.364(5) . ?
C11 H11 0.9500 . ?
C12 H12A 0.9900 . ?
C12 H12B 0.9900 . ?
C12 C13 1.517(5) . ?
C12 O1 1.430(4) . ?
C13 H13A 0.9900 . ?
C13 H13B 0.9900 . ?
C13 C14 1.509(5) . ?
C14 H14A 0.9900 . ?
C14 H14B 0.9900 . ?
C14 C15 1.540(9) . ?
C15 H15A 0.9800 . ?
C15 H15B 0.9800 . ?
C15 H15C 0.9800 . ?
I1 I2 2.8143(4) . ?
I1 N1 2.398(3) . ?
C6A C11A 1.3900 . ?
C6A C7A 1.3900 . ?
C6A C3A 1.47(2) . ?
C11A H11A 0.9500 . ?
C11A C10A 1.3900 . ?
C10A H10A 0.9500 . ?
C10A C9A 1.3900 . ?
C9A C8A 1.3900 . ?
C9A O1A 1.35(2) . ?
C8A H8A 0.9500 . ?
C8A C7A 1.3900 . ?
C7A H7A 0.9500 . ?
C12A H12C 0.9900 . ?
C12A H12D 0.9900 . ?
C12A C13A 1.52(2) . ?
C12A O1A 1.40(2) . ?
C13A H13C 0.9900 . ?
C13A H13D 0.9900 . ?
C13A C14A 1.52(2) . ?
C14A H14C 0.9900 . ?
C14A H14D 0.9900 . ?
C14A C15A 1.54(2) . ?
C15A H15D 0.9800 . ?
C15A H15E 0.9800 . ?
C15A H15F 0.9800 . ?
I1A I2A 2.786(19) . ?
I1A N1A 2.493(19) . ?
N1A C1A 1.3900 . ?
N1A C5A 1.3900 . ?
C1A H1A 0.9500 . ?
C1A C2A 1.3900 . ?
C2A H2A 0.9500 . ?
C2A C3A 1.3900 . ?
C3A C4A 1.3900 . ?
C4A H4A 0.9500 . ?
C4A C5A 1.3900 . ?
C5A H5A 0.9500 . ?

loop_
_geom_torsion_atom_site_label_1
_geom_torsion_atom_site_label_2
_geom_torsion_atom_site_label_3
_geom_torsion_atom_site_label_4
_geom_torsion
_geom_torsion_site_symmetry_1
_geom_torsion_site_symmetry_2
_geom_torsion_site_symmetry_3
_geom_torsion_site_symmetry_4
_geom_torsion_publ_flag
C1 C2 C3 C4 -1.0(5) . . . . ?
C1 C2 C3 C6 179.4(3) . . . . ?
C2 C1 N1 C5 0.1(5) . . . . ?
C2 C1 N1 I1 -172.1(2) . . . . ?
C2 C3 C4 C5 1.3(5) . . . . ?
C2 C3 C6 C7 24.2(5) . . . . ?
C2 C3 C6 C11 -157.2(3) . . . . ?
C3 C4 C5 N1 -0.9(5) . . . . ?
C3 C6 C7 C8 176.6(3) . . . . ?
C3 C6 C11 C10 -176.9(3) . . . . ?
C4 C3 C6 C7 -155.4(3) . . . . ?
C4 C3 C6 C11 23.2(5) . . . . ?
C4 C5 N1 C1 0.2(5) . . . . ?
C4 C5 N1 I1 172.8(2) . . . . ?
C6 C3 C4 C5 -179.1(3) . . . . ?
C6 C7 C8 C9 0.5(5) . . . . ?
C7 C6 C11 C10 1.8(5) . . . . ?
C7 C8 C9 C10 1.5(5) . . . . ?
C7 C8 C9 O1 -179.5(3) . . . . ?
C8 C9 C10 C11 -1.8(5) . . . . ?
C8 C9 O1 C12 3.5(5) . . . . ?
C9 C10 C11 C6 0.1(5) . . . . ?
C10 C9 O1 C12 -177.5(3) . . . . ?
C11 C6 C7 C8 -2.1(5) . . . . ?
C12 C13 C14 C15 175.1(7) . . . . ?
C13 C12 O1 C9 176.1(3) . . . . ?
N1 C1 C2 C3 0.3(5) . . . . ?
O1 C9 C10 C11 179.1(3) . . . . ?
O1 C12 C13 C14 179.3(3) . . . . ?
C6A C11A C10A C9A 0.0 . . . . ?
C6A C3A C4A C5A -180(12) . . . . ?
C11A C6A C7A C8A 0.00(6) . . . . ?
C11A C6A C3A C2A -148(6) . . . . ?
C11A C6A C3A C4A 31(11) . . . . ?
C11A C10A C9A C8A 0.0 . . . . ?
C11A C10A C9A O1A 177(4) . . . . ?
C10A C9A C8A C7A 0.0 . . . . ?
C10A C9A O1A C12A 8(8) . . . . ?
C9A C8A C7A C6A 0.0 . . . . ?
C8A C9A O1A C12A -175(5) . . . . ?
C7A C6A C11A C10A 0.0 . . . . ?
C7A C6A C3A C2A 40(10) . . . . ?
C7A C6A C3A C4A -140(8) . . . . ?
C12A C13A C14A C15A -178(5) . . . . ?
C13A C12A O1A C9A 176(5) . . . . ?
I1A N1A C1A C2A 175(7) . . . . ?
I1A N1A C5A C4A -175(6) . . . . ?
N1A C1A C2A C3A 0.0 . . . . ?
C1A N1A C5A C4A 0.0 . . . . ?
C1A C2A C3A C6A 180(10) . . . . ?
C1A C2A C3A C4A 0.0 . . . . ?
C2A C3A C4A C5A 0.0 . . . . ?
C3A C6A C11A C10A -172(7) . . . . ?
C3A C6A C7A C8A 171(8) . . . . ?
C3A C4A C5A N1A 0.0 . . . . ?
C5A N1A C1A C2A 0.0 . . . . ?
O1A C9A C8A C7A -178(2) . . . . ?
O1A C12A C13A C14A 175(5) . . . . ?
